data_4317961
loop_
_publ_author_name
'James H. Espenson'
'Xiaopeng Shan'
'Ying Wang'
'Ruili Huang'
'David W. Lahti'
'JaNeille Dixon'
'G\'abor Lente'
'Arkady Ellern'
'Ilia A. Guzei'

_publ_section_title
;
 Synthesis and Characterization of Dimetallic Oxorhenium(V) and
 Dioxorhenium(VII) Compounds, and a Study of Stoichiometric and Catalytic
 Reactions
;
_journal_name_full 'Inorganic Chemistry'
_journal_page_first 2583
_journal_page_last 2591
_journal_paper_doi 10.1021/ic011287j
_journal_volume 41
_journal_year 2002
_chemical_formula_sum 'C32 H55 N O3 Re2 S4'
_chemical_formula_weight 1002.41
_chemical_name_systematic
;
  ?
;
_space_group_IT_number 13
_symmetry_cell_setting monoclinic
_symmetry_space_group_name_Hall '-P 2yc'
_symmetry_space_group_name_H-M 'P 1 2/c 1'
_atom_sites_solution_hydrogens geom
_atom_sites_solution_primary direct
_atom_sites_solution_secondary difmap
_audit_creation_method SHELXL-97
_cell_angle_alpha 90.00
_cell_angle_beta 117.5280(10)
_cell_angle_gamma 90.00
_cell_formula_units_Z 2
_cell_length_a 10.8441(8)
_cell_length_b 9.2669(6)
_cell_length_c 20.9735(13)
_cell_measurement_temperature 173(2)
_cell_volume 1869.0(2)
_computing_cell_refinement 'Bruker SMART'
_computing_data_collection 'Bruker SMART'
_computing_data_reduction 'Bruker SHELXTL'
_computing_molecular_graphics 'Bruker SHELXTL'
_computing_publication_material 'Bruker SHELXTL'
_computing_structure_refinement 'SHELXL-97 (Sheldrick, 1997)'
_computing_structure_solution 'SHELXS-97 (Sheldrick, 1990)'
_diffrn_ambient_temperature 173(2)
_diffrn_measured_fraction_theta_full 1.000
_diffrn_measured_fraction_theta_max 1.000
_diffrn_measurement_device_type 'CCD area detector'
_diffrn_measurement_method 'phi and omega scans'
_diffrn_radiation_monochromator graphite
_diffrn_radiation_source 'fine-focus sealed tube'
_diffrn_radiation_type MoK\a
_diffrn_radiation_wavelength 0.71073
_diffrn_reflns_av_R_equivalents 0.0000
_diffrn_reflns_av_sigmaI/netI 0.0271
_diffrn_reflns_limit_h_max 12
_diffrn_reflns_limit_h_min -13
_diffrn_reflns_limit_k_max 11
_diffrn_reflns_limit_k_min 0
_diffrn_reflns_limit_l_max 26
_diffrn_reflns_limit_l_min 0
_diffrn_reflns_number 3830
_diffrn_reflns_theta_full 26.37
_diffrn_reflns_theta_max 26.37
_diffrn_reflns_theta_min 2.12
_exptl_absorpt_coefficient_mu 6.725
_exptl_absorpt_correction_T_max 0.3465
_exptl_absorpt_correction_T_min 0.1739
_exptl_absorpt_correction_type none
_exptl_crystal_density_diffrn 1.781
_exptl_crystal_density_method 'not measured'
_exptl_crystal_F_000 984
_exptl_crystal_size_max 0.20
_exptl_crystal_size_mid 0.20
_exptl_crystal_size_min 0.20
_refine_diff_density_max 1.836
_refine_diff_density_min -1.653
_refine_diff_density_rms 0.124
_refine_ls_extinction_method none
_refine_ls_goodness_of_fit_ref 1.005
_refine_ls_hydrogen_treatment mixed
_refine_ls_matrix_type full
_refine_ls_number_parameters 194
_refine_ls_number_reflns 3830
_refine_ls_number_restraints 0
_refine_ls_restrained_S_all 1.005
_refine_ls_R_factor_all 0.0354
_refine_ls_R_factor_gt 0.0293
_refine_ls_shift/su_max 0.001
_refine_ls_shift/su_mean 0.000
_refine_ls_structure_factor_coef Fsqd
_refine_ls_weighting_details 'calc w=1/[\s^2^(Fo^2^)+(0.0650P)^2^+0.0000P] where P=(Fo^2^+2Fc^2^)/3'
_refine_ls_weighting_scheme calc
_refine_ls_wR_factor_gt 0.0855
_refine_ls_wR_factor_ref 0.0887
_reflns_number_gt 3341
_reflns_number_total 3830
_reflns_threshold_expression >2sigma(I)
_cod_data_source_file ic011287j_1.cif
_cod_data_source_block esp35a
_cod_depositor_comments
;
The following automatic conversions were performed:

'_symmetry_cell_setting' value 'Monoclinic' changed to 'monoclinic'
according to the built-in table from CIF Core dictionary named
'cif_core.dic' version 2.4.1 from 2010-06-29.

Automatic conversion script
Id: cif_fix_values 1646 2011-03-28 12:23:43Z adriana 
;
_cod_database_code 4317961

loop_
_symmetry_equiv_pos_as_xyz
'x, y, z'
'-x, y, -z+1/2'
'-x, -y, -z'
'x, -y, z-1/2'

loop_
_atom_site_label
_atom_site_type_symbol
_atom_site_fract_x
_atom_site_fract_y
_atom_site_fract_z
_atom_site_U_iso_or_equiv
_atom_site_adp_type
_atom_site_occupancy
_atom_site_symmetry_multiplicity
_atom_site_calc_flag
_atom_site_refinement_flags
_atom_site_disorder_assembly
_atom_site_disorder_group
Re1 Re 0.67316(2) 0.580788(19) 0.784115(10) 0.02677(9) Uani 1 1 d . . .
S1 S 0.48708(13) 0.67905(13) 0.67413(6) 0.0276(3) Uani 1 1 d . . .
S2 S 0.76132(16) 0.44198(13) 0.72140(8) 0.0358(3) Uani 1 1 d . . .
O1 O 0.7955(4) 0.7088(4) 0.82178(19) 0.0345(8) Uani 1 1 d . . .
O2 O 0.5000 0.4291(4) 0.7500 0.0322(11) Uani 1 2 d S . .
H2 H 0.5000 0.3266 0.7500 0.039 Uiso 1 2 calc SR . .
N N 1.0000 0.0447(6) 0.7500 0.0267(12) Uani 1 2 d S . .
C1 C 0.7688(7) 0.4202(6) 0.8668(3) 0.0438(15) Uani 1 1 d . . .
H1A H 0.8631 0.4512 0.9006 0.066 Uiso 1 1 calc R . .
H1B H 0.7733 0.3282 0.8448 0.066 Uiso 1 1 calc R . .
H1C H 0.7137 0.4080 0.8925 0.066 Uiso 1 1 calc R . .
C2 C 0.4864(6) 0.5728(6) 0.5999(3) 0.0359(13) Uani 1 1 d . . .
H2A H 0.4785 0.4689 0.6083 0.043 Uiso 1 1 calc R . .
H2B H 0.4052 0.6003 0.5542 0.043 Uiso 1 1 calc R . .
C3 C 0.6184(6) 0.5993(5) 0.5944(3) 0.0352(12) Uani 1 1 d . . .
C4 C 0.6148(6) 0.6813(6) 0.5379(3) 0.0365(12) Uani 1 1 d . . .
H4 H 0.5290 0.7206 0.5031 0.044 Uiso 1 1 calc R . .
C5 C 0.7345(6) 0.7062(6) 0.5320(3) 0.0395(13) Uani 1 1 d . . .
H5 H 0.7305 0.7607 0.4927 0.047 Uiso 1 1 calc R . .
C6 C 0.8610(6) 0.6517(6) 0.5833(3) 0.0364(12) Uani 1 1 d . . .
H6 H 0.9433 0.6683 0.5790 0.044 Uiso 1 1 calc R . .
C7 C 0.8668(6) 0.5735(5) 0.6405(3) 0.0337(12) Uani 1 1 d . . .
H7 H 0.9535 0.5379 0.6762 0.040 Uiso 1 1 calc R . .
C8 C 0.7445(6) 0.5462(5) 0.6462(3) 0.0317(11) Uani 1 1 d . . .
C9 C 0.8802(6) -0.0538(5) 0.7410(3) 0.0329(11) Uani 1 1 d . . .
H9A H 0.9130 -0.1158 0.7842 0.039 Uiso 1 1 calc R . .
H9B H 0.8588 -0.1180 0.6994 0.039 Uiso 1 1 calc R . .
C10 C 0.7446(6) 0.0181(6) 0.7297(3) 0.0382(12) Uani 1 1 d . . .
H10A H 0.7059 -0.0377 0.7566 0.046 Uiso 1 1 calc R . .
H10B H 0.7667 0.1160 0.7510 0.046 Uiso 1 1 calc R . .
C11 C 0.6352(7) 0.0315(7) 0.6538(3) 0.0500(15) Uani 1 1 d . . .
H11A H 0.6202 -0.0637 0.6299 0.060 Uiso 1 1 calc R . .
H11B H 0.6668 0.0996 0.6280 0.060 Uiso 1 1 calc R . .
C12 C 0.4983(7) 0.0850(7) 0.6493(5) 0.065(2) Uani 1 1 d . . .
H12A H 0.4743 0.0267 0.6809 0.097 Uiso 1 1 calc R . .
H12B H 0.4245 0.0766 0.5996 0.097 Uiso 1 1 calc R . .
H12C H 0.5081 0.1863 0.6643 0.097 Uiso 1 1 calc R . .
C13 C 0.9568(5) 0.1451(5) 0.6853(2) 0.0298(10) Uani 1 1 d . . .
H13A H 0.8705 0.1955 0.6775 0.036 Uiso 1 1 calc R . .
H13B H 1.0300 0.2193 0.6975 0.036 Uiso 1 1 calc R . .
C14 C 0.9318(7) 0.0752(6) 0.6152(3) 0.0451(15) Uani 1 1 d . . .
H14A H 0.8683 -0.0082 0.6048 0.054 Uiso 1 1 calc R . .
H14B H 1.0208 0.0401 0.6185 0.054 Uiso 1 1 calc R . .
C15 C 0.8665(8) 0.1888(8) 0.5548(3) 0.0617(19) Uani 1 1 d . . .
H15A H 0.7742 0.2162 0.5497 0.074 Uiso 1 1 calc R . .
H15B H 0.9256 0.2763 0.5693 0.074 Uiso 1 1 calc R . .
C16 C 0.8497(11) 0.1404(12) 0.4845(4) 0.099(3) Uani 1 1 d . . .
H16A H 0.9413 0.1209 0.4878 0.149 Uiso 1 1 calc R . .
H16B H 0.8029 0.2159 0.4486 0.149 Uiso 1 1 calc R . .
H16C H 0.7936 0.0521 0.4702 0.149 Uiso 1 1 calc R . .

loop_
_atom_site_aniso_label
_atom_site_aniso_U_11
_atom_site_aniso_U_22
_atom_site_aniso_U_33
_atom_site_aniso_U_23
_atom_site_aniso_U_13
_atom_site_aniso_U_12
Re1 0.03358(14) 0.02403(13) 0.03133(14) 0.00390(7) 0.02235(10) 0.00125(7)
S1 0.0359(7) 0.0263(6) 0.0300(6) 0.0003(5) 0.0232(5) 0.0012(5)
S2 0.0487(8) 0.0259(6) 0.0479(8) 0.0062(5) 0.0351(7) 0.0092(5)
O1 0.040(2) 0.0335(19) 0.036(2) 0.0029(15) 0.0229(17) -0.0021(15)
O2 0.041(3) 0.021(2) 0.044(3) 0.000 0.028(3) 0.000
N 0.035(3) 0.018(2) 0.032(3) 0.000 0.020(3) 0.000
C1 0.046(3) 0.045(3) 0.050(4) 0.022(3) 0.030(3) 0.012(3)
C2 0.039(3) 0.044(3) 0.035(3) -0.011(2) 0.026(3) -0.006(2)
C3 0.048(3) 0.031(3) 0.039(3) -0.005(2) 0.030(3) 0.000(2)
C4 0.042(3) 0.046(3) 0.026(3) -0.006(2) 0.020(2) 0.001(2)
C5 0.054(3) 0.047(3) 0.029(3) -0.003(2) 0.029(3) -0.003(3)
C6 0.045(3) 0.037(3) 0.040(3) -0.006(2) 0.030(3) -0.006(2)
C7 0.039(3) 0.037(3) 0.038(3) -0.010(2) 0.030(3) -0.004(2)
C8 0.043(3) 0.023(2) 0.041(3) -0.005(2) 0.030(3) -0.001(2)
C9 0.041(3) 0.022(2) 0.046(3) 0.000(2) 0.028(3) -0.005(2)
C10 0.048(3) 0.033(3) 0.049(3) 0.003(3) 0.036(3) -0.002(2)
C11 0.053(4) 0.047(3) 0.052(4) 0.002(3) 0.027(3) -0.012(3)
C12 0.035(4) 0.056(4) 0.087(6) -0.001(4) 0.014(4) 0.011(3)
C13 0.035(3) 0.027(2) 0.030(3) 0.004(2) 0.018(2) 0.000(2)
C14 0.051(4) 0.053(4) 0.038(3) 0.000(3) 0.027(3) -0.001(3)
C15 0.065(4) 0.084(5) 0.046(4) 0.016(3) 0.033(3) 0.004(4)
C16 0.119(8) 0.123(8) 0.050(5) 0.017(5) 0.034(5) 0.014(7)

loop_
_atom_type_symbol
_atom_type_description
_atom_type_scat_dispersion_real
_atom_type_scat_dispersion_imag
_atom_type_scat_source
C C 0.0033 0.0016 'International Tables Vol C Tables 4.2.6.8 and 6.1.1.4'
H H 0.0000 0.0000 'International Tables Vol C Tables 4.2.6.8 and 6.1.1.4'
N N 0.0061 0.0033 'International Tables Vol C Tables 4.2.6.8 and 6.1.1.4'
O O 0.0106 0.0060 'International Tables Vol C Tables 4.2.6.8 and 6.1.1.4'
S S 0.1246 0.1234 'International Tables Vol C Tables 4.2.6.8 and 6.1.1.4'
Re Re -1.0185 7.2310 'International Tables Vol C Tables 4.2.6.8 and 6.1.1.4'

loop_
_geom_angle_atom_site_label_1
_geom_angle_atom_site_label_2
_geom_angle_atom_site_label_3
_geom_angle
_geom_angle_site_symmetry_1
_geom_angle_site_symmetry_3
_geom_angle_publ_flag
O1 Re1 C1 97.3(2) . . ?
O1 Re1 O2 168.75(12) . . ?
C1 Re1 O2 80.81(19) . . ?
O1 Re1 S2 102.35(12) . . ?
C1 Re1 S2 84.40(17) . . ?
O2 Re1 S2 88.55(7) . . ?
O1 Re1 S1 108.07(12) . . ?
C1 Re1 S1 154.44(18) . . ?
O2 Re1 S1 73.72(7) . . ?
S2 Re1 S1 92.76(5) . . ?
O1 Re1 S1 96.06(12) . 2_656 ?
C1 Re1 S1 97.26(16) . 2_656 ?
O2 Re1 S1 73.29(7) . 2_656 ?
S2 Re1 S1 161.17(5) . 2_656 ?
S1 Re1 S1 77.63(5) . 2_656 ?
C2 S1 Re1 106.22(19) . . ?
C2 S1 Re1 112.16(18) . 2_656 ?
Re1 S1 Re1 86.36(4) . 2_656 ?
C8 S2 Re1 107.36(16) . . ?
Re1 O2 Re1 99.89(17) . 2_656 ?
C9 N C9 106.6(5) . 2_756 ?
C9 N C13 111.6(3) . 2_756 ?
C9 N C13 111.1(3) 2_756 2_756 ?
C9 N C13 111.1(3) . . ?
C9 N C13 111.6(3) 2_756 . ?
C13 N C13 105.1(5) 2_756 . ?
C3 C2 S1 110.2(4) . . ?
C8 C3 C4 119.3(5) . . ?
C8 C3 C2 120.8(5) . . ?
C4 C3 C2 119.9(5) . . ?
C5 C4 C3 120.7(5) . . ?
C4 C5 C6 120.1(5) . . ?
C7 C6 C5 119.8(5) . . ?
C6 C7 C8 120.1(6) . . ?
C3 C8 C7 119.9(5) . . ?
C3 C8 S2 123.0(4) . . ?
C7 C8 S2 117.1(4) . . ?
N C9 C10 117.4(4) . . ?
C11 C10 C9 115.9(5) . . ?
C10 C11 C12 111.5(6) . . ?
C14 C13 N 116.5(4) . . ?
C13 C14 C15 108.3(5) . . ?
C16 C15 C14 114.4(7) . . ?

loop_
_geom_bond_atom_site_label_1
_geom_bond_atom_site_label_2
_geom_bond_distance
_geom_bond_site_symmetry_2
_geom_bond_publ_flag
Re1 O1 1.680(4) . ?
Re1 C1 2.153(5) . ?
Re1 O2 2.185(3) . ?
Re1 S2 2.3369(13) . ?
Re1 S1 2.4330(13) . ?
Re1 S1 2.4541(12) 2_656 ?
S1 C2 1.839(5) . ?
S1 Re1 2.4541(12) 2_656 ?
S2 C8 1.787(5) . ?
O2 Re1 2.185(3) 2_656 ?
N C9 1.526(6) . ?
N C9 1.526(6) 2_756 ?
N C13 1.530(6) 2_756 ?
N C13 1.530(6) . ?
C2 C3 1.507(8) . ?
C3 C8 1.385(8) . ?
C3 C4 1.393(7) . ?
C4 C5 1.381(7) . ?
C5 C6 1.390(8) . ?
C6 C7 1.378(8) . ?
C7 C8 1.408(7) . ?
C9 C10 1.530(7) . ?
C10 C11 1.486(8) . ?
C11 C12 1.525(9) . ?
C13 C14 1.511(7) . ?
C14 C15 1.545(9) . ?
C15 C16 1.470(10) . ?
